data_4107501
loop_
_publ_author_name
'Shinji Kanegawa'
'Satoru Karasawa'
'Masataka Maeyama'
'Motohiro Nakano'
'Noboru Koga'

_publ_contact_author_address
;Graduate School of Pharmaceutical Sciences
 Kyushu University
 3-1-1 Maidashi, Higashi-ku, Fukuoka
 Japan
;
_publ_contact_author_email koga@fc.phar.kyushu-u.ac.jp
_publ_contact_author_fax +81-92-642-6590
_publ_contact_author_name 'Noboru Koga'
_publ_contact_author_phone +81-92-642-6590
_publ_section_title
;
 Crystal Design of Monometallic Single-Molecule Magnets Consisting of
 Cobalt-Aminoxyl Heterospins
;
_journal_name_full 'Journal of the American Chemical Society'
_journal_page_first 3079
_journal_page_last 3094
_journal_paper_doi 10.1021/ja0767579
_journal_volume 130
_journal_year 2008
_chemical_formula_moiety 'C54 H44 Co N10 O9 S2 '
_chemical_formula_sum 'C54 H44 Co N10 O9 S2'
_chemical_formula_weight 1100.06
_space_group_IT_number 14
_symmetry_cell_setting monoclinic
_symmetry_Int_Tables_number 14
_symmetry_space_group_name_Hall '-P 2yn'
_symmetry_space_group_name_H-M 'P 1 21/n 1'
_audit_creation_date 2006-10-14
_audit_creation_method 'by CrystalStructure 3.7.0'
_cell_angle_alpha 90.0000
_cell_angle_beta 90.5730(12)
_cell_angle_gamma 90.0000
_cell_formula_units_Z 4
_cell_length_a 11.2616(5)
_cell_length_b 19.5979(7)
_cell_length_c 23.6461(9)
_cell_measurement_reflns_used 26333
_cell_measurement_temperature 123.1
_cell_measurement_theta_max 27.4
_cell_measurement_theta_min 3.2
_cell_volume 5218.5(4)
_computing_cell_refinement PROCESS-AUTO
_computing_data_collection PROCESS-AUTO
_computing_data_reduction CrystalStructure
_computing_publication_material 'CrystalStructure 3.7.0'
_computing_structure_refinement CRYSTALS
_computing_structure_solution SIR97
_diffrn_detector_area_resol_mean 10.00
_diffrn_measured_fraction_theta_full 0.990
_diffrn_measured_fraction_theta_max 0.990
_diffrn_measurement_device_type 'Rigaku RAXIS-RAPID'
_diffrn_measurement_method \w
_diffrn_radiation_type 'Mo K\a'
_diffrn_radiation_wavelength 0.71075
_diffrn_reflns_av_R_equivalents 0.062
_diffrn_reflns_limit_h_max 14
_diffrn_reflns_limit_h_min -14
_diffrn_reflns_limit_k_max 25
_diffrn_reflns_limit_k_min -24
_diffrn_reflns_limit_l_max 30
_diffrn_reflns_limit_l_min -30
_diffrn_reflns_number 47929
_diffrn_reflns_theta_full 27.40
_diffrn_reflns_theta_max 27.40
_exptl_absorpt_coefficient_mu 0.476
_exptl_absorpt_correction_type none
_exptl_crystal_colour red
_exptl_crystal_density_diffrn 1.400
_exptl_crystal_description platelet
_exptl_crystal_F_000 2276.00
_exptl_crystal_size_max 0.50
_exptl_crystal_size_mid 0.50
_exptl_crystal_size_min 0.20
_refine_diff_density_max 1.26
_refine_diff_density_min -0.36
_refine_ls_extinction_method none
_refine_ls_goodness_of_fit_ref 1.005
_refine_ls_hydrogen_treatment refall
_refine_ls_number_parameters 704
_refine_ls_number_reflns 6150
_refine_ls_R_factor_gt 0.0631
_refine_ls_shift/su_max 0.0000
_refine_ls_structure_factor_coef Fsqd
_refine_ls_weighting_details 'w = 1/[0.0032Fo^2^ + 1.0000\s(Fo^2^)]/(4Fo^2^)'
_refine_ls_weighting_scheme calc
_refine_ls_wR_factor_ref 0.1603
_reflns_number_gt 6086
_reflns_number_total 11756
_reflns_threshold_expression F^2^>2.0\s(F^2^)
_cod_data_source_file ja0767579-file003.cif
_cod_data_source_block '_AniNOCoNCS060829'
_cod_original_formula_sum 'C54 H44 Co N10 O9 S2 '
_cod_database_code 4107501

loop_
_symmetry_equiv_pos_site_id
_symmetry_equiv_pos_as_xyz
1 +X,+Y,+Z
2 1/2-X,1/2+Y,1/2-Z
3 -X,-Y,-Z
4 1/2+X,1/2-Y,1/2+Z

loop_
_atom_site_label
_atom_site_type_symbol
_atom_site_fract_x
_atom_site_fract_y
_atom_site_fract_z
_atom_site_U_iso_or_equiv
_atom_site_adp_type
_atom_site_occupancy
_atom_site_symmetry_multiplicity
_atom_site_calc_flag
_atom_site_refinement_flags
Co(1) Co 0.49750(6) 0.25394(3) 0.24370(2) 0.02502(15) Uani 1.00 1 d .
S(1) S 0.65134(12) 0.23734(6) 0.43485(5) 0.0386(3) Uani 1.00 1 d .
S(2) S 0.32954(13) 0.29235(9) 0.05625(5) 0.0470(4) Uani 1.00 1 d .
O(1) O 1.0913(3) 0.3594(2) 0.20822(19) 0.0647(14) Uani 1.00 1 d .
O(2) O 1.1271(3) 0.6046(2) 0.04482(17) 0.0501(12) Uani 1.00 1 d .
O(3) O 0.2535(3) 0.5724(2) 0.3258(2) 0.0588(13) Uani 1.00 1 d .
O(4) O 0.6823(4) 0.7300(2) 0.43745(18) 0.0578(13) Uani 1.00 1 d .
O(5) O -0.0991(3) 0.1559(2) 0.28341(16) 0.0507(12) Uani 1.00 1 d .
O(6) O -0.1515(3) -0.04585(18) 0.48064(14) 0.0451(11) Uani 1.00 1 d .
O(7) O 0.7415(3) -0.0677(2) 0.1734(2) 0.0580(13) Uani 1.00 1 d .
O(8) O 0.3192(4) -0.2392(2) 0.07451(18) 0.0525(12) Uani 1.00 1 d .
O(9) O 0.251(2) 0.9937(14) 0.0024(7) 0.376(11) Uiso 1.00 1 d .
N(1) N 0.6693(3) 0.3024(2) 0.22299(16) 0.0290(10) Uani 1.00 1 d .
N(2) N 1.0012(3) 0.3886(2) 0.18446(18) 0.0401(12) Uani 1.00 1 d .
N(3) N 0.4431(3) 0.35515(19) 0.27410(16) 0.0281(10) Uani 1.00 1 d .
N(4) N 0.3620(3) 0.5530(2) 0.33243(19) 0.0388(12) Uani 1.00 1 d .
N(5) N 0.3258(3) 0.2069(2) 0.26421(16) 0.0304(10) Uani 1.00 1 d .
N(6) N -0.0091(3) 0.1295(2) 0.30965(18) 0.0353(11) Uani 1.00 1 d .
N(7) N 0.5540(3) 0.15315(19) 0.21435(14) 0.0257(9) Uani 1.00 1 d .
N(8) N 0.6339(3) -0.0484(2) 0.16439(19) 0.0397(12) Uani 1.00 1 d .
N(9) N 0.5612(3) 0.22986(19) 0.32388(17) 0.0279(10) Uani 1.00 1 d .
N(10) N 0.4344(3) 0.2786(2) 0.16350(16) 0.0316(11) Uani 1.00 1 d .
C(1) C 0.7683(4) 0.2892(2) 0.25329(19) 0.0289(12) Uani 1.00 1 d .
C(2) C 0.8784(4) 0.3172(2) 0.24170(19) 0.0311(12) Uani 1.00 1 d .
C(3) C 0.8876(4) 0.3619(2) 0.19631(19) 0.0298(12) Uani 1.00 1 d .
C(4) C 0.7848(4) 0.3767(2) 0.1637(2) 0.0311(12) Uani 1.00 1 d .
C(5) C 0.6807(4) 0.3451(2) 0.17913(19) 0.0316(12) Uani 1.00 1 d .
C(6) C 1.0256(4) 0.4434(2) 0.14589(19) 0.0287(12) Uani 1.00 1 d .
C(7) C 1.1324(4) 0.4406(2) 0.1173(2) 0.0347(13) Uani 1.00 1 d .
C(8) C 1.1643(4) 0.4941(2) 0.0817(2) 0.0313(12) Uani 1.00 1 d .
C(9) C 1.0893(4) 0.5501(2) 0.0763(2) 0.0335(13) Uani 1.00 1 d .
C(10) C 0.9837(4) 0.5525(2) 0.1050(2) 0.0378(14) Uani 1.00 1 d .
C(11) C 0.9519(4) 0.5001(2) 0.1405(2) 0.0339(13) Uani 1.00 1 d .
C(12) C 1.0648(5) 0.6144(2) -0.0060(2) 0.0500(17) Uani 1.00 1 d .
C(13) C 0.5059(4) 0.3845(2) 0.3166(2) 0.0324(13) Uani 1.00 1 d .
C(14) C 0.4828(4) 0.4490(2) 0.3376(2) 0.0375(14) Uani 1.00 1 d .
C(15) C 0.3917(4) 0.4862(2) 0.3129(2) 0.0333(13) Uani 1.00 1 d .
C(16) C 0.3253(4) 0.4577(2) 0.2691(2) 0.0342(13) Uani 1.00 1 d .
C(17) C 0.3542(4) 0.3918(2) 0.2507(2) 0.0309(12) Uani 1.00 1 d .
C(18) C 0.4462(4) 0.5977(2) 0.3584(2) 0.0362(14) Uani 1.00 1 d .
C(19) C 0.5659(4) 0.5940(2) 0.3450(2) 0.0370(14) Uani 1.00 1 d .
C(20) C 0.6471(5) 0.6381(2) 0.3707(2) 0.0389(15) Uani 1.00 1 d .
C(21) C 0.6069(5) 0.6862(2) 0.4089(2) 0.0404(15) Uani 1.00 1 d .
C(22) C 0.4864(6) 0.6920(3) 0.4196(2) 0.058(2) Uani 1.00 1 d .
C(23) C 0.4073(5) 0.6487(2) 0.3950(2) 0.0499(17) Uani 1.00 1 d .
C(24) C 0.8073(6) 0.7168(3) 0.4332(2) 0.058(2) Uani 1.00 1 d .
C(25) C 0.2260(4) 0.2217(2) 0.23547(19) 0.0305(12) Uani 1.00 1 d .
C(26) C 0.1150(4) 0.1960(2) 0.24835(19) 0.0282(12) Uani 1.00 1 d .
C(27) C 0.1053(4) 0.1531(2) 0.29494(19) 0.0283(11) Uani 1.00 1 d .
C(28) C 0.2082(4) 0.1356(2) 0.3254(2) 0.0333(13) Uani 1.00 1 d .
C(29) C 0.3141(4) 0.1635(2) 0.3084(2) 0.0344(13) Uani 1.00 1 d .
C(30) C -0.0359(4) 0.0832(2) 0.3549(2) 0.0312(12) Uani 1.00 1 d .
C(31) C -0.1309(4) 0.1009(2) 0.3885(2) 0.0349(13) Uani 1.00 1 d .
C(32) C -0.1671(4) 0.0554(2) 0.4310(2) 0.0374(14) Uani 1.00 1 d .
C(33) C -0.1072(4) -0.0060(2) 0.4382(2) 0.0314(12) Uani 1.00 1 d .
C(34) C -0.0120(4) -0.0229(2) 0.4047(2) 0.0322(13) Uani 1.00 1 d .
C(35) C 0.0239(4) 0.0220(2) 0.3620(2) 0.0311(12) Uani 1.00 1 d .
C(36) C -0.0998(5) -0.1114(2) 0.4890(2) 0.0390(14) Uani 1.00 1 d .
C(37) C 0.6393(4) 0.1157(2) 0.24025(19) 0.0294(12) Uani 1.00 1 d .
C(38) C 0.6680(4) 0.0503(2) 0.22477(19) 0.0318(12) Uani 1.00 1 d .
C(39) C 0.6050(4) 0.0194(2) 0.1814(2) 0.0325(13) Uani 1.00 1 d .
C(40) C 0.5175(4) 0.0573(2) 0.1535(2) 0.0366(14) Uani 1.00 1 d .
C(41) C 0.4952(4) 0.1231(2) 0.1714(2) 0.0337(13) Uani 1.00 1 d .
C(42) C 0.5494(5) -0.0957(2) 0.1421(2) 0.0407(15) Uani 1.00 1 d .
C(43) C 0.5917(5) -0.1502(2) 0.1106(2) 0.0489(17) Uani 1.00 1 d .
C(44) C 0.5121(5) -0.1976(2) 0.0893(2) 0.0511(18) Uani 1.00 1 d .
C(45) C 0.3912(5) -0.1908(2) 0.0984(2) 0.0411(15) Uani 1.00 1 d .
C(46) C 0.3493(5) -0.1369(2) 0.1310(2) 0.0397(15) Uani 1.00 1 d .
C(47) C 0.4299(4) -0.0894(2) 0.1520(2) 0.0390(15) Uani 1.00 1 d .
C(48) C 0.1930(5) -0.2286(3) 0.0774(2) 0.0563(19) Uani 1.00 1 d .
C(49) C 0.5988(4) 0.2331(2) 0.37050(19) 0.0265(11) Uani 1.00 1 d .
C(50) C 0.3902(4) 0.2837(2) 0.11823(19) 0.0276(11) Uani 1.00 1 d .
C(51) C 0.135(3) 1.0454(16) -0.0150(12) 0.353(14) Uiso 1.00 1 d .
C(52) C 0.0672(19) 0.9772(11) 0.0065(9) 0.239(8) Uiso 1.00 1 d .
C(53) C 0.364(3) 1.0640(17) 0.0114(14) 0.407(17) Uiso 1.00 1 d .
C(54) C 0.428(2) 0.9795(13) -0.0024(10) 0.285(11) Uiso 1.00 1 d .
H(1) H 0.7629 0.2594 0.2848 0.035 Uiso 1.00 1 c R
H(2) H 0.9459 0.3061 0.2643 0.037 Uiso 1.00 1 c R
H(3) H 0.7877 0.4071 0.1325 0.038 Uiso 1.00 1 c R
H(4) H 0.6117 0.3551 0.1573 0.038 Uiso 1.00 1 c R
H(5) H 1.1837 0.4026 0.1221 0.042 Uiso 1.00 1 c R
H(6) H 1.2364 0.4920 0.0612 0.038 Uiso 1.00 1 c R
H(7) H 0.9333 0.5911 0.1011 0.046 Uiso 1.00 1 c R
H(8) H 0.8794 0.5021 0.1606 0.041 Uiso 1.00 1 c R
H(9) H 1.0986 0.5869 -0.0348 0.060 Uiso 1.00 1 c R
H(10) H 1.0693 0.6610 -0.0166 0.060 Uiso 1.00 1 c R
H(11) H 0.9840 0.6019 -0.0011 0.060 Uiso 1.00 1 c R
H(12) H 0.5692 0.3591 0.3331 0.039 Uiso 1.00 1 c R
H(13) H 0.5282 0.4670 0.3682 0.045 Uiso 1.00 1 c R
H(14) H 0.2615 0.4819 0.2519 0.041 Uiso 1.00 1 c R
H(15) H 0.3089 0.3721 0.2208 0.037 Uiso 1.00 1 c R
H(16) H 0.5921 0.5611 0.3184 0.045 Uiso 1.00 1 c R
H(17) H 0.7291 0.6351 0.3620 0.047 Uiso 1.00 1 c R
H(18) H 0.4590 0.7271 0.4438 0.070 Uiso 1.00 1 c R
H(19) H 0.3250 0.6526 0.4029 0.060 Uiso 1.00 1 c R
H(20) H 0.8308 0.6861 0.4623 0.070 Uiso 1.00 1 c R
H(21) H 0.8498 0.7584 0.4373 0.070 Uiso 1.00 1 c R
H(22) H 0.8240 0.6972 0.3974 0.070 Uiso 1.00 1 c R
H(23) H 0.2317 0.2513 0.2038 0.037 Uiso 1.00 1 c R
H(24) H 0.0472 0.2079 0.2263 0.034 Uiso 1.00 1 c R
H(25) H 0.2047 0.1060 0.3572 0.040 Uiso 1.00 1 c R
H(26) H 0.3839 0.1512 0.3288 0.041 Uiso 1.00 1 c R
H(27) H -0.1707 0.1432 0.3832 0.042 Uiso 1.00 1 c R
H(28) H -0.2320 0.0666 0.4547 0.045 Uiso 1.00 1 c R
H(29) H 0.0293 -0.0646 0.4108 0.039 Uiso 1.00 1 c R
H(30) H 0.0888 0.0107 0.3385 0.037 Uiso 1.00 1 c R
H(31) H -0.1394 -0.1441 0.4658 0.047 Uiso 1.00 1 c R
H(32) H -0.1075 -0.1240 0.5276 0.047 Uiso 1.00 1 c R
H(33) H -0.0181 -0.1100 0.4795 0.047 Uiso 1.00 1 c R
H(34) H 0.6828 0.1361 0.2704 0.035 Uiso 1.00 1 c R
H(35) H 0.7295 0.0262 0.2440 0.038 Uiso 1.00 1 c R
H(36) H 0.4741 0.0383 0.1227 0.044 Uiso 1.00 1 c R
H(37) H 0.4355 0.1486 0.1521 0.040 Uiso 1.00 1 c R
H(38) H 0.6743 -0.1548 0.1038 0.059 Uiso 1.00 1 c R
H(39) H 0.5409 -0.2359 0.0689 0.062 Uiso 1.00 1 c R
H(40) H 0.2669 -0.1325 0.1383 0.048 Uiso 1.00 1 c R
H(41) H 0.4022 -0.0523 0.1742 0.047 Uiso 1.00 1 c R
H(42) H 0.1630 -0.2503 0.1103 0.068 Uiso 1.00 1 c R
H(43) H 0.1558 -0.2475 0.0447 0.068 Uiso 1.00 1 c R
H(44) H 0.1769 -0.1811 0.0791 0.068 Uiso 1.00 1 c R

loop_
_atom_site_aniso_label
_atom_site_aniso_U_11
_atom_site_aniso_U_22
_atom_site_aniso_U_33
_atom_site_aniso_U_12
_atom_site_aniso_U_13
_atom_site_aniso_U_23
Co(1) 0.0160(2) 0.0303(3) 0.0288(3) -0.0028(2) -0.0005(2) 0.0047(2)
S(1) 0.0369(7) 0.0508(7) 0.0280(5) -0.0042(6) -0.0049(5) -0.0010(5)
S(2) 0.0397(8) 0.0720(10) 0.0292(6) -0.0114(7) -0.0062(5) 0.0072(6)
O(1) 0.019(2) 0.097(3) 0.078(3) -0.005(2) -0.005(2) 0.047(2)
O(2) 0.038(2) 0.047(2) 0.065(2) -0.0075(18) 0.0002(19) 0.0173(19)
O(3) 0.024(2) 0.048(2) 0.104(3) 0.0103(18) 0.010(2) 0.001(2)
O(4) 0.068(3) 0.045(2) 0.061(2) -0.002(2) 0.021(2) -0.0237(19)
O(5) 0.019(2) 0.077(2) 0.056(2) 0.0001(18) -0.0015(17) 0.028(2)
O(6) 0.045(2) 0.041(2) 0.050(2) 0.0018(18) 0.0198(18) 0.0135(17)
O(7) 0.021(2) 0.049(2) 0.104(3) 0.0068(18) 0.006(2) -0.004(2)
O(8) 0.051(2) 0.047(2) 0.060(2) -0.013(2) 0.019(2) -0.0181(18)
N(1) 0.015(2) 0.037(2) 0.036(2) -0.0016(16) 0.0022(16) 0.0034(17)
N(2) 0.019(2) 0.061(2) 0.041(2) -0.008(2) -0.0033(18) 0.022(2)
N(3) 0.017(2) 0.032(2) 0.035(2) -0.0049(16) 0.0022(16) 0.0113(16)
N(4) 0.024(2) 0.037(2) 0.056(2) 0.0050(19) 0.011(2) -0.001(2)
N(5) 0.018(2) 0.036(2) 0.037(2) -0.0044(17) 0.0015(17) 0.0030(17)
N(6) 0.014(2) 0.048(2) 0.044(2) -0.0017(18) -0.0001(18) 0.0112(19)
N(7) 0.020(2) 0.0272(19) 0.0305(19) -0.0034(15) 0.0015(16) 0.0045(15)
N(8) 0.022(2) 0.037(2) 0.060(2) 0.0018(18) 0.004(2) -0.001(2)
N(9) 0.019(2) 0.0286(19) 0.037(2) -0.0017(15) 0.0024(16) 0.0089(16)
N(10) 0.022(2) 0.039(2) 0.034(2) -0.0016(17) 0.0007(17) 0.0037(17)
C(1) 0.018(2) 0.036(2) 0.033(2) -0.0024(19) 0.0010(19) 0.008(2)
C(2) 0.025(2) 0.036(2) 0.032(2) -0.003(2) -0.003(2) 0.004(2)
C(3) 0.017(2) 0.041(2) 0.031(2) -0.003(2) 0.0034(19) 0.001(2)
C(4) 0.019(2) 0.040(2) 0.034(2) -0.003(2) 0.002(2) 0.008(2)
C(5) 0.026(2) 0.038(2) 0.031(2) -0.004(2) -0.001(2) 0.006(2)
C(6) 0.021(2) 0.033(2) 0.032(2) -0.005(2) 0.0039(19) 0.0028(19)
C(7) 0.018(2) 0.041(2) 0.045(2) 0.007(2) 0.004(2) 0.002(2)
C(8) 0.020(2) 0.035(2) 0.039(2) -0.004(2) 0.009(2) -0.002(2)
C(9) 0.028(2) 0.025(2) 0.047(2) -0.008(2) 0.001(2) 0.004(2)
C(10) 0.030(3) 0.025(2) 0.058(3) 0.001(2) 0.006(2) -0.006(2)
C(11) 0.024(2) 0.040(2) 0.038(2) -0.004(2) 0.007(2) -0.011(2)
C(12) 0.062(4) 0.055(3) 0.034(2) -0.030(3) 0.012(2) -0.010(2)
C(13) 0.024(2) 0.031(2) 0.042(2) -0.004(2) -0.005(2) 0.007(2)
C(14) 0.031(3) 0.035(2) 0.047(2) 0.001(2) -0.002(2) -0.001(2)
C(15) 0.023(2) 0.032(2) 0.045(2) -0.002(2) 0.008(2) 0.006(2)
C(16) 0.019(2) 0.041(2) 0.043(2) 0.001(2) 0.005(2) 0.020(2)
C(17) 0.021(2) 0.038(2) 0.035(2) -0.003(2) 0.001(2) 0.010(2)
C(18) 0.031(3) 0.035(2) 0.043(2) 0.008(2) 0.012(2) 0.004(2)
C(19) 0.033(3) 0.036(2) 0.043(2) 0.001(2) 0.010(2) -0.008(2)
C(20) 0.039(3) 0.035(2) 0.042(2) 0.004(2) 0.017(2) -0.007(2)
C(21) 0.049(3) 0.029(2) 0.043(2) -0.000(2) 0.016(2) -0.008(2)
C(22) 0.060(4) 0.049(3) 0.068(3) -0.001(3) 0.032(3) -0.030(3)
C(23) 0.047(4) 0.045(3) 0.059(3) 0.014(2) 0.022(2) -0.007(2)
C(24) 0.071(5) 0.049(3) 0.055(3) -0.015(3) 0.008(3) -0.019(2)
C(25) 0.019(2) 0.040(2) 0.032(2) 0.000(2) -0.0017(19) 0.003(2)
C(26) 0.021(2) 0.030(2) 0.033(2) -0.0031(19) -0.0057(19) 0.0015(19)
C(27) 0.016(2) 0.032(2) 0.037(2) -0.0014(18) -0.0019(19) 0.0002(19)
C(28) 0.023(2) 0.036(2) 0.040(2) -0.005(2) -0.003(2) 0.010(2)
C(29) 0.021(2) 0.042(2) 0.040(2) -0.002(2) -0.002(2) 0.015(2)
C(30) 0.022(2) 0.040(2) 0.031(2) -0.009(2) -0.002(2) 0.007(2)
C(31) 0.023(2) 0.038(2) 0.044(2) 0.004(2) 0.006(2) 0.001(2)
C(32) 0.023(2) 0.043(2) 0.046(2) 0.005(2) 0.009(2) 0.002(2)
C(33) 0.023(2) 0.039(2) 0.032(2) -0.002(2) 0.004(2) -0.002(2)
C(34) 0.026(2) 0.027(2) 0.044(2) -0.005(2) 0.004(2) 0.003(2)
C(35) 0.021(2) 0.037(2) 0.036(2) -0.005(2) 0.009(2) -0.001(2)
C(36) 0.043(3) 0.036(2) 0.039(2) -0.004(2) 0.008(2) 0.005(2)
C(37) 0.022(2) 0.040(2) 0.026(2) -0.002(2) 0.0047(19) 0.0027(19)
C(38) 0.022(2) 0.041(2) 0.032(2) 0.001(2) 0.006(2) 0.010(2)
C(39) 0.020(2) 0.029(2) 0.049(2) 0.0006(19) 0.009(2) 0.007(2)
C(40) 0.028(2) 0.036(2) 0.046(2) -0.005(2) -0.005(2) -0.006(2)
C(41) 0.023(2) 0.036(2) 0.042(2) -0.003(2) -0.002(2) 0.003(2)
C(42) 0.034(3) 0.031(2) 0.058(3) -0.000(2) 0.008(2) 0.003(2)
C(43) 0.037(3) 0.045(3) 0.064(3) 0.009(2) 0.015(2) -0.004(2)
C(44) 0.049(4) 0.036(3) 0.069(3) -0.001(2) 0.015(3) -0.013(2)
C(45) 0.046(3) 0.029(2) 0.049(3) -0.008(2) 0.017(2) -0.006(2)
C(46) 0.034(3) 0.036(2) 0.049(2) -0.008(2) 0.011(2) -0.014(2)
C(47) 0.030(3) 0.036(2) 0.051(3) 0.004(2) 0.011(2) -0.009(2)
C(48) 0.052(4) 0.053(3) 0.065(3) -0.016(3) 0.017(3) -0.020(3)
C(49) 0.016(2) 0.032(2) 0.031(2) -0.0025(18) 0.0049(18) 0.0053(18)
C(50) 0.019(2) 0.034(2) 0.030(2) -0.0046(19) 0.0019(19) 0.0033(19)

loop_
_atom_type_symbol
_atom_type_description
_atom_type_scat_dispersion_real
_atom_type_scat_dispersion_imag
_atom_type_scat_source
C C 0.003 0.002
;
International Tables for Crystallography
(1992, Vol. C, Tables 4.2.6.8 and 6.1.1.4)
;
H H 0.000 0.000
;
International Tables for Crystallography
(1992, Vol. C, Table 6.1.1.4)
;
O O 0.011 0.006
;
International Tables for Crystallography
(1992, Vol. C, Tables 4.2.6.8 and 6.1.1.4)
;
N N 0.006 0.003
;
International Tables for Crystallography
(1992, Vol. C, Tables 4.2.6.8 and 6.1.1.4)
;
Co Co 0.349 0.972
;
International Tables for Crystallography
(1992, Vol. C, Tables 4.2.6.8 and 6.1.1.4)
;
S S 0.125 0.123
;
International Tables for Crystallography
(1992, Vol. C, Tables 4.2.6.8 and 6.1.1.4)
;

loop_
_geom_angle_atom_site_label_1
_geom_angle_atom_site_label_2
_geom_angle_atom_site_label_3
_geom_angle
_geom_angle_site_symmetry_3
N(1) Co(1) N(3) 86.14(14) .
N(1) Co(1) N(5) 179.39(14) .
N(1) Co(1) N(7) 93.39(14) .
N(1) Co(1) N(9) 90.28(14) .
N(1) Co(1) N(10) 89.45(15) .
N(3) Co(1) N(5) 93.31(14) .
N(3) Co(1) N(7) 179.11(14) .
N(3) Co(1) N(9) 90.07(14) .
N(3) Co(1) N(10) 89.72(15) .
N(5) Co(1) N(7) 87.16(14) .
N(5) Co(1) N(9) 89.98(14) .
N(5) Co(1) N(10) 90.29(15) .
N(7) Co(1) N(9) 89.18(14) .
N(7) Co(1) N(10) 91.03(14) .
N(9) Co(1) N(10) 179.67(16) .
C(9) O(2) C(12) 114.7(4) .
C(21) O(4) C(24) 117.0(4) .
C(33) O(6) C(36) 117.7(4) .
C(45) O(8) C(48) 117.6(4) .
Co(1) N(1) C(1) 121.5(3) .
Co(1) N(1) C(5) 122.0(3) .
C(1) N(1) C(5) 116.5(3) .
O(1) N(2) C(3) 117.3(4) .
O(1) N(2) C(6) 117.0(4) .
C(3) N(2) C(6) 125.6(4) .
Co(1) N(3) C(13) 118.8(3) .
Co(1) N(3) C(17) 123.7(3) .
C(13) N(3) C(17) 117.4(3) .
O(3) N(4) C(15) 117.2(4) .
O(3) N(4) C(18) 119.8(4) .
C(15) N(4) C(18) 123.1(4) .
Co(1) N(5) C(25) 122.1(3) .
Co(1) N(5) C(29) 121.7(3) .
C(25) N(5) C(29) 116.1(4) .
O(5) N(6) C(27) 117.6(4) .
O(5) N(6) C(30) 116.1(3) .
C(27) N(6) C(30) 126.0(3) .
Co(1) N(7) C(37) 123.6(2) .
Co(1) N(7) C(41) 119.5(3) .
C(37) N(7) C(41) 116.6(3) .
O(7) N(8) C(39) 116.4(4) .
O(7) N(8) C(42) 119.6(4) .
C(39) N(8) C(42) 123.8(4) .
Co(1) N(9) C(49) 163.8(3) .
Co(1) N(10) C(50) 170.4(3) .
N(1) C(1) C(2) 123.9(4) .
C(1) C(2) C(3) 118.5(4) .
N(2) C(3) C(2) 117.5(4) .
N(2) C(3) C(4) 123.6(4) .
C(2) C(3) C(4) 118.9(4) .
C(3) C(4) C(5) 117.2(4) .
N(1) C(5) C(4) 125.0(4) .
N(2) C(6) C(7) 116.9(4) .
N(2) C(6) C(11) 122.5(4) .
C(7) C(6) C(11) 120.4(4) .
C(6) C(7) C(8) 119.7(4) .
C(7) C(8) C(9) 119.3(4) .
O(2) C(9) C(8) 118.3(4) .
O(2) C(9) C(10) 121.0(4) .
C(8) C(9) C(10) 120.6(4) .
C(9) C(10) C(11) 120.5(4) .
C(6) C(11) C(10) 119.5(4) .
N(3) C(13) C(14) 123.8(4) .
C(13) C(14) C(15) 118.2(4) .
N(4) C(15) C(14) 121.5(4) .
N(4) C(15) C(16) 119.0(4) .
C(14) C(15) C(16) 119.6(4) .
C(15) C(16) C(17) 118.5(4) .
N(3) C(17) C(16) 122.5(4) .
N(4) C(18) C(19) 120.8(4) .
N(4) C(18) C(23) 119.7(4) .
C(19) C(18) C(23) 119.4(4) .
C(18) C(19) C(20) 120.1(4) .
C(19) C(20) C(21) 119.3(5) .
O(4) C(21) C(20) 122.7(5) .
O(4) C(21) C(22) 117.3(4) .
C(20) C(21) C(22) 120.0(5) .
C(21) C(22) C(23) 120.7(5) .
C(18) C(23) C(22) 120.3(5) .
N(5) C(25) C(26) 124.4(4) .
C(25) C(26) C(27) 118.2(4) .
N(6) C(27) C(26) 118.1(4) .
N(6) C(27) C(28) 122.9(4) .
C(26) C(27) C(28) 118.9(4) .
C(27) C(28) C(29) 117.8(4) .
N(5) C(29) C(28) 124.5(4) .
N(6) C(30) C(31) 116.1(4) .
N(6) C(30) C(35) 122.1(4) .
C(31) C(30) C(35) 121.6(4) .
C(30) C(31) C(32) 118.9(4) .
C(31) C(32) C(33) 119.5(4) .
O(6) C(33) C(32) 113.8(4) .
O(6) C(33) C(34) 125.1(4) .
C(32) C(33) C(34) 121.2(4) .
C(33) C(34) C(35) 119.5(4) .
C(30) C(35) C(34) 119.3(4) .
N(7) C(37) C(38) 123.7(4) .
C(37) C(38) C(39) 119.1(4) .
N(8) C(39) C(38) 120.0(4) .
N(8) C(39) C(40) 121.6(4) .
C(38) C(39) C(40) 118.3(4) .
C(39) C(40) C(41) 118.8(4) .
N(7) C(41) C(40) 123.4(4) .
N(8) C(42) C(43) 117.9(5) .
N(8) C(42) C(47) 122.0(4) .
C(43) C(42) C(47) 120.1(5) .
C(42) C(43) C(44) 119.2(5) .
C(43) C(44) C(45) 120.8(5) .
O(8) C(45) C(44) 116.6(4) .
O(8) C(45) C(46) 123.5(5) .
C(44) C(45) C(46) 119.8(5) .
C(45) C(46) C(47) 118.9(5) .
C(42) C(47) C(46) 121.1(4) .
S(1) C(49) N(9) 179.8(3) .
S(2) C(50) N(10) 178.9(4) .
O(9) C(51) C(52) 78.2(17) .
C(51) C(52) C(52) 86.1(17) 57503
C(53) C(54) C(54) 86.8(18) 67503
N(1) C(1) H(1) 118.4 .
C(2) C(1) H(1) 117.7 .
C(1) C(2) H(2) 120.6 .
C(3) C(2) H(2) 120.9 .
C(3) C(4) H(3) 121.2 .
C(5) C(4) H(3) 121.6 .
N(1) C(5) H(4) 117.8 .
C(4) C(5) H(4) 117.2 .
C(6) C(7) H(5) 120.1 .
C(8) C(7) H(5) 120.2 .
C(7) C(8) H(6) 120.2 .
C(9) C(8) H(6) 120.5 .
C(9) C(10) H(7) 119.9 .
C(11) C(10) H(7) 119.7 .
C(6) C(11) H(8) 120.1 .
C(10) C(11) H(8) 120.3 .
O(2) C(12) H(9) 109.6 .
O(2) C(12) H(10) 109.3 .
O(2) C(12) H(11) 109.5 .
H(9) C(12) H(10) 109.5 .
H(9) C(12) H(11) 109.5 .
H(10) C(12) H(11) 109.5 .
N(3) C(13) H(12) 117.8 .
C(14) C(13) H(12) 118.3 .
C(13) C(14) H(13) 120.7 .
C(15) C(14) H(13) 121.2 .
C(15) C(16) H(14) 121.2 .
C(17) C(16) H(14) 120.3 .
N(3) C(17) H(15) 118.8 .
C(16) C(17) H(15) 118.7 .
C(18) C(19) H(16) 119.6 .
C(20) C(19) H(16) 120.2 .
C(19) C(20) H(17) 120.2 .
C(21) C(20) H(17) 120.5 .
C(21) C(22) H(18) 119.5 .
C(23) C(22) H(18) 119.7 .
C(18) C(23) H(19) 119.6 .
C(22) C(23) H(19) 120.2 .
O(4) C(24) H(20) 109.2 .
O(4) C(24) H(21) 109.4 .
O(4) C(24) H(22) 109.8 .
H(20) C(24) H(21) 109.5 .
H(20) C(24) H(22) 109.5 .
H(21) C(24) H(22) 109.5 .
N(5) C(25) H(23) 118.0 .
C(26) C(25) H(23) 117.6 .
C(25) C(26) H(24) 120.8 .
C(27) C(26) H(24) 121.0 .
C(27) C(28) H(25) 121.0 .
C(29) C(28) H(25) 121.1 .
N(5) C(29) H(26) 117.7 .
C(28) C(29) H(26) 117.8 .
C(30) C(31) H(27) 120.6 .
C(32) C(31) H(27) 120.5 .
C(31) C(32) H(28) 120.2 .
C(33) C(32) H(28) 120.3 .
C(33) C(34) H(29) 120.1 .
C(35) C(34) H(29) 120.4 .
C(30) C(35) H(30) 120.5 .
C(34) C(35) H(30) 120.2 .
O(6) C(36) H(31) 109.8 .
O(6) C(36) H(32) 109.0 .
O(6) C(36) H(33) 109.6 .
H(31) C(36) H(32) 109.5 .
H(31) C(36) H(33) 109.5 .
H(32) C(36) H(33) 109.5 .
N(7) C(37) H(34) 118.1 .
C(38) C(37) H(34) 118.2 .
C(37) C(38) H(35) 120.5 .
C(39) C(38) H(35) 120.4 .
C(39) C(40) H(36) 120.8 .
C(41) C(40) H(36) 120.4 .
N(7) C(41) H(37) 118.2 .
C(40) C(41) H(37) 118.4 .
C(42) C(43) H(38) 120.3 .
C(44) C(43) H(38) 120.5 .
C(43) C(44) H(39) 119.5 .
C(45) C(44) H(39) 119.7 .
C(45) C(46) H(40) 120.5 .
C(47) C(46) H(40) 120.6 .
C(42) C(47) H(41) 119.4 .
C(46) C(47) H(41) 119.5 .
O(8) C(48) H(42) 109.6 .
O(8) C(48) H(43) 109.5 .
O(8) C(48) H(44) 109.4 .
H(42) C(48) H(43) 109.5 .
H(42) C(48) H(44) 109.5 .
H(43) C(48) H(44) 109.5 .

loop_
_geom_bond_atom_site_label_1
_geom_bond_atom_site_label_2
_geom_bond_distance
_geom_bond_site_symmetry_2
Co(1) N(1) 2.214(3) .
Co(1) N(3) 2.199(3) .
Co(1) N(5) 2.201(3) .
Co(1) N(7) 2.190(3) .
Co(1) N(9) 2.075(4) .
Co(1) N(10) 2.075(3) .
S(1) C(49) 1.629(4) .
S(2) C(50) 1.620(4) .
O(1) N(2) 1.289(6) .
O(2) C(9) 1.372(6) .
O(2) C(12) 1.399(6) .
O(3) N(4) 1.288(5) .
O(4) C(21) 1.378(7) .
O(4) C(24) 1.436(8) .
O(5) N(6) 1.292(5) .
O(6) C(33) 1.369(6) .
O(6) C(36) 1.424(6) .
O(7) N(8) 1.284(5) .
O(8) C(45) 1.366(6) .
O(8) C(48) 1.438(7) .
N(1) C(1) 1.344(5) .
N(1) C(5) 1.340(6) .
N(2) C(3) 1.413(6) .
N(2) C(6) 1.437(6) .
N(3) C(13) 1.351(6) .
N(3) C(17) 1.346(6) .
N(4) C(15) 1.429(6) .
N(4) C(18) 1.426(6) .
N(5) C(25) 1.340(6) .
N(5) C(29) 1.355(6) .
N(6) C(27) 1.414(6) .
N(6) C(30) 1.436(6) .
N(7) C(37) 1.350(5) .
N(7) C(41) 1.344(6) .
N(8) C(39) 1.427(6) .
N(8) C(42) 1.426(6) .
N(9) C(49) 1.179(6) .
N(10) C(50) 1.180(5) .
C(1) C(2) 1.386(6) .
C(2) C(3) 1.389(6) .
C(3) C(4) 1.415(6) .
C(4) C(5) 1.378(6) .
C(6) C(7) 1.387(6) .
C(6) C(11) 1.391(6) .
C(7) C(8) 1.393(6) .
C(8) C(9) 1.389(6) .
C(9) C(10) 1.377(7) .
C(10) C(11) 1.376(7) .
C(13) C(14) 1.383(6) .
C(14) C(15) 1.383(7) .
C(15) C(16) 1.389(6) .
C(16) C(17) 1.402(6) .
C(18) C(19) 1.390(7) .
C(18) C(23) 1.395(7) .
C(19) C(20) 1.393(7) .
C(20) C(21) 1.384(7) .
C(21) C(22) 1.388(9) .
C(22) C(23) 1.357(8) .
C(25) C(26) 1.384(6) .
C(26) C(27) 1.392(6) .
C(27) C(28) 1.401(6) .
C(28) C(29) 1.376(7) .
C(30) C(31) 1.383(7) .
C(30) C(35) 1.385(6) .
C(31) C(32) 1.408(7) .
C(32) C(33) 1.389(7) .
C(33) C(34) 1.380(6) .
C(34) C(35) 1.402(6) .
C(37) C(38) 1.373(6) .
C(38) C(39) 1.380(6) .
C(39) C(40) 1.393(7) .
C(40) C(41) 1.381(6) .
C(42) C(43) 1.390(7) .
C(42) C(47) 1.374(7) .
C(43) C(44) 1.383(8) .
C(44) C(45) 1.387(8) .
C(45) C(46) 1.393(7) .
C(46) C(47) 1.389(7) .
C(52) C(52) 1.78(3) 57503
C(53) C(54) 1.84(4) .
C(54) C(54) 1.81(3) 67503
C(1) H(1) 0.950 .
C(2) H(2) 0.950 .
C(4) H(3) 0.950 .
C(5) H(4) 0.950 .
C(7) H(5) 0.950 .
C(8) H(6) 0.950 .
C(10) H(7) 0.950 .
C(11) H(8) 0.950 .
C(12) H(9) 0.950 .
C(12) H(10) 0.950 .
C(12) H(11) 0.950 .
C(13) H(12) 0.950 .
C(14) H(13) 0.950 .
C(16) H(14) 0.950 .
C(17) H(15) 0.950 .
C(19) H(16) 0.950 .
C(20) H(17) 0.950 .
C(22) H(18) 0.950 .
C(23) H(19) 0.950 .
C(24) H(20) 0.950 .
C(24) H(21) 0.950 .
C(24) H(22) 0.950 .
C(25) H(23) 0.950 .
C(26) H(24) 0.950 .
C(28) H(25) 0.950 .
C(29) H(26) 0.950 .
C(31) H(27) 0.950 .
C(32) H(28) 0.950 .
C(34) H(29) 0.950 .
C(35) H(30) 0.950 .
C(36) H(31) 0.950 .
C(36) H(32) 0.950 .
C(36) H(33) 0.950 .
C(37) H(34) 0.950 .
C(38) H(35) 0.950 .
C(40) H(36) 0.950 .
C(41) H(37) 0.950 .
C(43) H(38) 0.950 .
C(44) H(39) 0.950 .
C(46) H(40) 0.950 .
C(47) H(41) 0.950 .
C(48) H(42) 0.950 .
C(48) H(43) 0.950 .
C(48) H(44) 0.950 .

loop_
_geom_contact_atom_site_label_1
_geom_contact_atom_site_label_2
_geom_contact_distance
_geom_contact_site_symmetry_2
S(1) S(2) 3.5343(18) 55504
S(2) S(1) 3.5343(18) 45404
O(1) C(16) 3.557(6) 65501
O(1) C(17) 3.182(6) 65501
O(1) C(25) 3.159(6) 65501
O(1) C(26) 3.350(6) 65501
O(1) C(47) 3.464(7) 65502
O(2) O(6) 3.150(5) 65404
O(2) C(36) 3.362(7) 65404
O(2) C(48) 3.438(7) 66501
O(3) N(5) 3.497(5) 55502
O(3) C(25) 3.274(6) 55502
O(3) C(26) 3.344(6) 55502
O(3) C(40) 3.110(6) 55502
O(3) C(41) 2.973(6) 55502
O(4) O(8) 3.580(6) 55504
O(4) C(12) 3.589(7) 46504
O(4) C(48) 3.311(7) 55504
O(5) C(1) 3.089(6) 45501
O(5) C(2) 3.321(6) 45501
O(5) C(19) 3.295(6) 54502
O(5) C(37) 3.206(5) 45501
O(6) O(2) 3.150(5) 35504
O(6) C(8) 3.337(6) 35504
O(6) C(12) 3.483(7) 35504
O(6) C(34) 3.530(6) 55603
O(7) C(1) 3.300(6) 64502
O(7) C(2) 3.316(6) 64502
O(7) C(13) 3.003(6) 64502
O(7) C(14) 3.135(6) 64502
O(8) O(4) 3.580(6) 45404
O(8) C(24) 3.372(7) 45404
O(8) C(28) 3.426(6) 54502
O(9) C(51) 1.70(4) .
O(9) C(52) 2.09(3) .
O(9) C(53) 1.89(4) .
O(9) C(54) 2.02(3) .
N(4) C(26) 3.403(6) 55502
N(5) O(3) 3.497(5) 54502
N(8) C(2) 3.448(6) 64502
C(1) O(5) 3.089(6) 65501
C(1) O(7) 3.300(6) 65502
C(2) O(5) 3.321(6) 65501
C(2) O(7) 3.316(6) 65502
C(2) N(8) 3.448(6) 65502
C(2) C(26) 3.573(6) 65501
C(2) C(42) 3.329(7) 65502
C(2) C(43) 3.563(7) 65502
C(7) C(12) 3.591(7) 76503
C(8) O(6) 3.337(6) 65404
C(12) O(4) 3.589(7) 56404
C(12) O(6) 3.483(7) 65404
C(12) C(7) 3.591(7) 76503
C(13) O(7) 3.003(6) 65502
C(14) O(7) 3.135(6) 65502
C(16) O(1) 3.557(6) 45501
C(16) C(47) 3.564(7) 55502
C(17) O(1) 3.182(6) 45501
C(18) C(26) 3.245(6) 55502
C(19) O(5) 3.295(6) 55502
C(19) C(26) 3.596(6) 55502
C(19) C(38) 3.540(7) 65502
C(20) C(38) 3.534(7) 65502
C(23) C(26) 3.521(7) 55502
C(23) C(51) 3.52(3) 54502
C(24) O(8) 3.372(7) 55504
C(25) O(1) 3.159(6) 45501
C(25) O(3) 3.274(6) 54502
C(26) O(1) 3.350(6) 45501
C(26) O(3) 3.344(6) 54502
C(26) N(4) 3.403(6) 54502
C(26) C(2) 3.573(6) 45501
C(26) C(18) 3.245(6) 54502
C(26) C(19) 3.596(6) 54502
C(26) C(23) 3.521(7) 54502
C(28) O(8) 3.426(6) 55502
C(29) C(48) 3.431(7) 55502
C(34) O(6) 3.530(6) 55603
C(36) O(2) 3.362(7) 35504
C(37) O(5) 3.206(5) 65501
C(38) C(19) 3.540(7) 64502
C(38) C(20) 3.534(7) 64502
C(40) O(3) 3.110(6) 54502
C(41) O(3) 2.973(6) 54502
C(42) C(2) 3.329(7) 64502
C(43) C(2) 3.563(7) 64502
C(43) C(53) 3.39(3) 66503
C(47) O(1) 3.464(7) 64502
C(47) C(16) 3.564(7) 54502
C(48) O(2) 3.438(7) 44501
C(48) O(4) 3.311(7) 45404
C(48) C(29) 3.431(7) 54502
C(51) O(9) 1.70(4) .
C(51) C(23) 3.52(3) 55502
C(51) C(51) 3.59(4) 57503
C(51) C(52) 1.62(3) .
C(51) C(52) 2.33(4) 57503
C(52) O(9) 2.09(3) .
C(52) C(51) 1.62(3) .
C(52) C(51) 2.33(4) 57503
C(53) O(9) 1.89(4) .
C(53) C(43) 3.39(3) 66503
C(54) O(9) 2.02(3) .
S(1) H(7) 3.135 64502
S(1) H(10) 3.500 64502
S(1) H(11) 3.445 64502
S(1) H(18) 3.214 66603
S(1) H(27) 2.993 65501
S(1) H(38) 3.032 65502
S(1) H(39) 3.508 65502
S(1) H(43) 3.509 55502
S(2) H(5) 3.137 45501
S(2) H(18) 3.492 54502
S(2) H(19) 3.390 54502
S(2) H(29) 3.312 55502
S(2) H(33) 2.987 55502
S(2) H(39) 3.493 65503
O(1) H(14) 3.235 65501
O(1) H(15) 2.478 65501
O(1) H(23) 2.646 65501
O(1) H(24) 3.041 65501
O(1) H(41) 3.276 65502
O(2) H(25) 2.979 65502
O(2) H(26) 3.128 65502
O(2) H(31) 3.333 65404
O(2) H(32) 3.045 65404
O(2) H(42) 3.262 66501
O(2) H(43) 2.918 66501
O(3) H(23) 3.579 55502
O(3) H(36) 2.927 55502
O(3) H(37) 2.656 55502
O(3) H(41) 3.009 55502
O(4) H(10) 2.718 46504
O(4) H(31) 3.248 66501
O(4) H(43) 2.581 55504
O(4) H(44) 3.486 55504
O(5) H(1) 2.555 45501
O(5) H(2) 3.022 45501
O(5) H(16) 3.043 54502
O(5) H(34) 2.502 45501
O(5) H(35) 3.318 45501
O(6) H(3) 3.205 54502
O(6) H(6) 2.527 35504
O(6) H(9) 2.946 35504
O(7) H(1) 3.532 64502
O(7) H(2) 3.579 64502
O(7) H(12) 2.576 64502
O(7) H(13) 2.864 64502
O(7) H(16) 3.148 64502
O(8) H(20) 2.854 45404
O(8) H(21) 3.289 45404
O(8) H(25) 3.451 54502
O(8) H(31) 3.476 54404
O(8) H(32) 3.021 54404
N(1) H(22) 3.516 64502
N(2) H(15) 3.576 65501
N(3) H(40) 3.168 55502
N(4) H(24) 3.495 55502
N(5) H(42) 3.086 55502
N(6) H(16) 3.433 54502
N(6) H(34) 3.585 45501
N(7) H(17) 3.073 64502
N(7) H(22) 3.113 64502
N(8) H(2) 3.437 64502
N(9) H(7) 3.247 64502
N(9) H(42) 3.004 55502
N(10) H(21) 3.443 64502
N(10) H(22) 3.478 64502
N(10) H(29) 3.567 55502
C(1) H(24) 3.585 65501
C(2) H(24) 2.890 65501
C(3) H(24) 3.579 65501
C(4) H(9) 3.408 76503
C(4) H(31) 3.483 55502
C(5) H(21) 3.249 64502
C(5) H(22) 3.417 64502
C(5) H(31) 3.461 55502
C(6) H(9) 3.024 76503
C(6) H(11) 3.538 76503
C(7) H(9) 3.281 76503
C(7) H(11) 3.145 76503
C(7) H(14) 3.578 65501
C(7) H(15) 3.413 65501
C(7) H(30) 3.573 65502
C(8) H(9) 3.527 76503
C(8) H(11) 3.145 76503
C(8) H(25) 3.006 65502
C(8) H(28) 3.445 65404
C(8) H(30) 3.361 65502
C(9) H(9) 3.550 76503
C(9) H(11) 3.562 76503
C(9) H(25) 2.997 65502
C(9) H(26) 3.006 65502
C(10) H(9) 3.324 76503
C(10) H(26) 2.892 65502
C(10) H(28) 3.167 55502
C(11) H(9) 3.074 76503
C(11) H(26) 3.563 65502
C(11) H(28) 3.576 55502
C(11) H(35) 3.464 65502
C(12) H(3) 3.461 76503
C(12) H(18) 3.528 56404
C(12) H(31) 3.454 65404
C(12) H(43) 3.131 66501
C(13) H(40) 3.279 55502
C(13) H(44) 3.475 55502
C(14) H(40) 3.288 55502
C(15) H(40) 3.158 55502
C(15) H(41) 3.412 55502
C(16) H(30) 2.922 55502
C(16) H(40) 3.006 55502
C(16) H(41) 2.911 55502
C(17) H(5) 3.586 45501
C(17) H(30) 3.212 55502
C(17) H(40) 3.007 55502
C(17) H(41) 3.578 55502
C(18) H(24) 2.947 55502
C(19) H(24) 3.067 55502
C(19) H(35) 3.407 65502
C(20) H(24) 3.438 55502
C(21) H(10) 3.501 46504
C(21) H(43) 3.469 55504
C(22) H(10) 3.379 46504
C(22) H(24) 3.479 55502
C(23) H(23) 3.447 55502
C(23) H(24) 3.140 55502
C(24) H(4) 3.577 65502
C(24) H(31) 2.895 66501
C(24) H(43) 3.213 55504
C(25) H(19) 3.583 54502
C(26) H(2) 2.905 45501
C(27) H(2) 3.566 45501
C(28) H(14) 3.541 54502
C(28) H(42) 3.063 55502
C(29) H(42) 2.571 55502
C(30) H(32) 3.298 55603
C(31) H(7) 3.421 54502
C(31) H(8) 3.587 54502
C(31) H(32) 3.353 55603
C(31) H(33) 3.534 55603
C(31) H(34) 3.543 45501
C(31) H(39) 3.499 55502
C(32) H(3) 3.536 54502
C(32) H(6) 3.404 35504
C(32) H(7) 3.163 54502
C(32) H(8) 3.377 54502
C(32) H(32) 3.503 55603
C(32) H(33) 3.144 55603
C(33) H(3) 3.124 54502
C(33) H(4) 3.536 54502
C(33) H(6) 3.426 35504
C(33) H(32) 3.599 55603
C(33) H(33) 3.301 55603
C(34) H(3) 3.499 54502
C(34) H(4) 3.015 54502
C(34) H(6) 3.212 64502
C(34) H(32) 3.553 55603
C(35) H(6) 3.291 64502
C(35) H(32) 3.412 55603
C(36) H(3) 3.569 54502
C(36) H(4) 3.521 54502
C(36) H(6) 3.444 35504
C(36) H(9) 3.471 35504
C(36) H(21) 2.882 44501
C(37) H(8) 3.242 64502
C(37) H(16) 3.508 64502
C(37) H(17) 2.875 64502
C(38) H(8) 2.924 64502
C(38) H(16) 2.905 64502
C(38) H(17) 2.892 64502
C(39) H(16) 3.507 64502
C(39) H(17) 3.118 64502
C(40) H(17) 3.260 64502
C(40) H(22) 3.493 64502
C(41) H(17) 3.220 64502
C(41) H(22) 2.994 64502
C(42) H(2) 2.934 64502
C(43) H(1) 3.444 64502
C(43) H(2) 3.113 64502
C(44) H(2) 3.491 64502
C(45) H(20) 3.283 45404
C(46) H(2) 3.547 64502
C(47) H(2) 3.164 64502
C(47) H(14) 3.444 54502
C(48) H(10) 3.391 44501
C(48) H(20) 3.255 45404
C(48) H(26) 3.354 54502
C(49) H(7) 2.886 64502
C(49) H(27) 3.148 65501
C(49) H(38) 3.420 65502
C(49) H(42) 3.006 55502
C(49) H(43) 3.535 55502
C(50) H(5) 3.294 45501
C(50) H(19) 3.563 54502
C(50) H(21) 3.258 64502
C(50) H(29) 3.186 55502
C(50) H(33) 3.438 55502
C(51) H(13) 3.010 46404
C(51) H(19) 3.408 55502
C(52) H(13) 3.168 55502
C(52) H(13) 3.473 46404
C(53) H(19) 3.422 55502
C(53) H(36) 2.942 56501
C(53) H(38) 3.278 66503
C(54) H(20) 3.524 46404
C(54) H(36) 3.211 56501
C(54) H(36) 3.081 66503
H(1) O(5) 2.555 65501
H(1) O(7) 3.532 65502
H(1) C(43) 3.444 65502
H(1) H(27) 3.335 65501
H(1) H(38) 3.200 65502
H(2) O(5) 3.022 65501
H(2) O(7) 3.579 65502
H(2) N(8) 3.437 65502
H(2) C(26) 2.905 65501
H(2) C(27) 3.566 65501
H(2) C(42) 2.934 65502
H(2) C(43) 3.113 65502
H(2) C(44) 3.491 65502
H(2) C(46) 3.547 65502
H(2) C(47) 3.164 65502
H(2) H(24) 2.416 65501
H(2) H(38) 3.498 65502
H(2) H(41) 3.563 65502
H(3) O(6) 3.205 55502
H(3) C(12) 3.461 76503
H(3) C(32) 3.536 55502
H(3) C(33) 3.124 55502
H(3) C(34) 3.499 55502
H(3) C(36) 3.569 55502
H(3) H(9) 2.656 76503
H(3) H(10) 3.459 76503
H(3) H(31) 3.020 55502
H(4) C(24) 3.577 64502
H(4) C(33) 3.536 55502
H(4) C(34) 3.015 55502
H(4) C(36) 3.521 55502
H(4) H(21) 2.966 64502
H(4) H(22) 3.434 64502
H(4) H(29) 2.746 55502
H(4) H(31) 2.931 55502
H(4) H(33) 3.459 55502
H(5) S(2) 3.137 65501
H(5) C(17) 3.586 65501
H(5) C(50) 3.294 65501
H(5) H(11) 3.413 76503
H(5) H(14) 3.541 65501
H(5) H(15) 2.779 65501
H(5) H(23) 3.577 65501
H(5) H(29) 3.393 65502
H(5) H(30) 3.445 65502
H(6) O(6) 2.527 65404
H(6) C(32) 3.404 65404
H(6) C(33) 3.426 65404
H(6) C(34) 3.212 65502
H(6) C(35) 3.291 65502
H(6) C(36) 3.444 65404
H(6) H(11) 3.391 76503
H(6) H(25) 3.020 65502
H(6) H(28) 2.795 65404
H(6) H(29) 2.932 65502
H(6) H(30) 3.089 65502
H(6) H(32) 3.231 65404
H(7) S(1) 3.135 65502
H(7) N(9) 3.247 65502
H(7) C(31) 3.421 55502
H(7) C(32) 3.163 55502
H(7) C(49) 2.886 65502
H(7) H(26) 2.881 65502
H(7) H(27) 3.154 55502
H(7) H(28) 2.655 55502
H(7) H(34) 3.434 65502
H(8) C(31) 3.587 55502
H(8) C(32) 3.377 55502
H(8) C(37) 3.242 65502
H(8) C(38) 2.924 65502
H(8) H(9) 3.461 76503
H(8) H(28) 3.421 55502
H(8) H(34) 3.174 65502
H(8) H(35) 2.620 65502
H(9) O(6) 2.946 65404
H(9) C(4) 3.408 76503
H(9) C(6) 3.024 76503
H(9) C(7) 3.281 76503
H(9) C(8) 3.527 76503
H(9) C(9) 3.550 76503
H(9) C(10) 3.324 76503
H(9) C(11) 3.074 76503
H(9) C(36) 3.471 65404
H(9) H(3) 2.656 76503
H(9) H(8) 3.461 76503
H(9) H(28) 3.573 65404
H(9) H(31) 3.157 65404
H(10) S(1) 3.500 65502
H(10) O(4) 2.718 56404
H(10) C(21) 3.501 56404
H(10) C(22) 3.379 56404
H(10) C(48) 3.391 66501
H(10) H(3) 3.459 76503
H(10) H(18) 2.683 56404
H(10) H(31) 3.327 65404
H(10) H(43) 2.499 66501
H(11) S(1) 3.445 65502
H(11) C(6) 3.538 76503
H(11) C(7) 3.145 76503
H(11) C(8) 3.145 76503
H(11) C(9) 3.562 76503
H(11) H(5) 3.413 76503
H(11) H(6) 3.391 76503
H(11) H(28) 3.130 55502
H(12) O(7) 2.576 65502
H(12) H(38) 3.250 65502
H(12) H(44) 3.567 55502
H(13) O(7) 2.864 65502
H(13) C(51) 3.010 56504
H(13) C(52) 3.168 54502
H(13) C(52) 3.473 56504
H(14) O(1) 3.235 45501
H(14) C(7) 3.578 45501
H(14) C(28) 3.541 55502
H(14) C(47) 3.444 55502
H(14) H(5) 3.541 45501
H(14) H(25) 3.567 55502
H(14) H(30) 2.792 55502
H(14) H(40) 3.447 55502
H(14) H(41) 2.641 55502
H(15) O(1) 2.478 45501
H(15) N(2) 3.576 45501
H(15) C(7) 3.413 45501
H(15) H(5) 2.779 45501
H(15) H(30) 3.272 55502
H(15) H(40) 3.448 55502
H(16) O(5) 3.043 55502
H(16) O(7) 3.148 65502
H(16) N(6) 3.433 55502
H(16) C(37) 3.508 65502
H(16) C(38) 2.905 65502
H(16) C(39) 3.507 65502
H(16) H(24) 3.439 55502
H(16) H(35) 2.597 65502
H(17) N(7) 3.073 65502
H(17) C(37) 2.875 65502
H(17) C(38) 2.892 65502
H(17) C(39) 3.118 65502
H(17) C(40) 3.260 65502
H(17) C(41) 3.220 65502
H(17) H(34) 3.295 65502
H(17) H(35) 3.329 65502
H(18) S(1) 3.214 66603
H(18) S(2) 3.492 55502
H(18) C(12) 3.528 46504
H(18) H(10) 2.683 46504
H(18) H(43) 3.265 55504
H(19) S(2) 3.390 55502
H(19) C(25) 3.583 55502
H(19) C(50) 3.563 55502
H(19) C(51) 3.408 54502
H(19) C(53) 3.422 54502
H(19) H(23) 3.238 55502
H(19) H(24) 3.559 55502
H(19) H(37) 3.199 55502
H(20) O(8) 2.854 55504
H(20) C(45) 3.283 55504
H(20) C(48) 3.255 55504
H(20) C(54) 3.524 56504
H(20) H(31) 3.346 66501
H(20) H(39) 3.576 55504
H(20) H(43) 3.034 55504
H(20) H(44) 3.277 55504
H(21) O(8) 3.289 55504
H(21) N(10) 3.443 65502
H(21) C(5) 3.249 65502
H(21) C(36) 2.882 66501
H(21) C(50) 3.258 65502
H(21) H(4) 2.966 65502
H(21) H(31) 2.030 66501
H(21) H(32) 3.175 66501
H(21) H(33) 3.135 66501
H(21) H(43) 3.375 55504
H(22) N(1) 3.516 65502
H(22) N(7) 3.113 65502
H(22) N(10) 3.478 65502
H(22) C(5) 3.417 65502
H(22) C(40) 3.493 65502
H(22) C(41) 2.994 65502
H(22) H(4) 3.434 65502
H(22) H(31) 3.528 66501
H(22) H(37) 3.110 65502
H(23) O(1) 2.646 45501
H(23) O(3) 3.579 54502
H(23) C(23) 3.447 54502
H(23) H(5) 3.577 45501
H(23) H(19) 3.238 54502
H(24) O(1) 3.041 45501
H(24) N(4) 3.495 54502
H(24) C(1) 3.585 45501
H(24) C(2) 2.890 45501
H(24) C(3) 3.579 45501
H(24) C(18) 2.947 54502
H(24) C(19) 3.067 54502
H(24) C(20) 3.438 54502
H(24) C(22) 3.479 54502
H(24) C(23) 3.140 54502
H(24) H(2) 2.416 45501
H(24) H(16) 3.439 54502
H(24) H(19) 3.559 54502
H(25) O(2) 2.979 64502
H(25) O(8) 3.451 55502
H(25) C(8) 3.006 64502
H(25) C(9) 2.997 64502
H(25) H(6) 3.020 64502
H(25) H(14) 3.567 54502
H(25) H(32) 2.968 55603
H(25) H(42) 3.276 55502
H(26) O(2) 3.128 64502
H(26) C(9) 3.006 64502
H(26) C(10) 2.892 64502
H(26) C(11) 3.563 64502
H(26) C(48) 3.354 55502
H(26) H(7) 2.881 64502
H(26) H(42) 2.469 55502
H(27) S(1) 2.993 45501
H(27) C(49) 3.148 45501
H(27) H(1) 3.335 45501
H(27) H(7) 3.154 54502
H(27) H(34) 3.126 45501
H(27) H(39) 2.999 55502
H(28) C(8) 3.445 35504
H(28) C(10) 3.167 54502
H(28) C(11) 3.576 54502
H(28) H(6) 2.795 35504
H(28) H(7) 2.655 54502
H(28) H(8) 3.421 54502
H(28) H(9) 3.573 35504
H(28) H(11) 3.130 54502
H(28) H(33) 3.315 55603
H(29) S(2) 3.312 54502
H(29) N(10) 3.567 54502
H(29) C(50) 3.186 54502
H(29) H(4) 2.746 54502
H(29) H(5) 3.393 64502
H(29) H(6) 2.932 64502
H(30) C(7) 3.573 64502
H(30) C(8) 3.361 64502
H(30) C(16) 2.922 54502
H(30) C(17) 3.212 54502
H(30) H(5) 3.445 64502
H(30) H(6) 3.089 64502
H(30) H(14) 2.792 54502
H(30) H(15) 3.272 54502
H(31) O(2) 3.333 35504
H(31) O(4) 3.248 44501
H(31) O(8) 3.476 44504
H(31) C(4) 3.483 54502
H(31) C(5) 3.461 54502
H(31) C(12) 3.454 35504
H(31) C(24) 2.895 44501
H(31) H(3) 3.020 54502
H(31) H(4) 2.931 54502
H(31) H(9) 3.157 35504
H(31) H(10) 3.327 35504
H(31) H(20) 3.346 44501
H(31) H(21) 2.030 44501
H(31) H(22) 3.528 44501
H(32) O(2) 3.045 35504
H(32) O(8) 3.021 44504
H(32) C(30) 3.298 55603
H(32) C(31) 3.353 55603
H(32) C(32) 3.503 55603
H(32) C(33) 3.599 55603
H(32) C(34) 3.553 55603
H(32) C(35) 3.412 55603
H(32) H(6) 3.231 35504
H(32) H(21) 3.175 44501
H(32) H(25) 2.968 55603
H(32) H(39) 3.354 44504
H(33) S(2) 2.987 54502
H(33) C(31) 3.534 55603
H(33) C(32) 3.144 55603
H(33) C(33) 3.301 55603
H(33) C(50) 3.438 54502
H(33) H(4) 3.459 54502
H(33) H(21) 3.135 44501
H(33) H(28) 3.315 55603
H(34) O(5) 2.502 65501
H(34) N(6) 3.585 65501
H(34) C(31) 3.543 65501
H(34) H(7) 3.434 64502
H(34) H(8) 3.174 64502
H(34) H(17) 3.295 64502
H(34) H(27) 3.126 65501
H(35) O(5) 3.318 65501
H(35) C(11) 3.464 64502
H(35) C(19) 3.407 64502
H(35) H(8) 2.620 64502
H(35) H(16) 2.597 64502
H(35) H(17) 3.329 64502
H(36) O(3) 2.927 54502
H(36) C(53) 2.942 54501
H(36) C(54) 3.211 54501
H(36) C(54) 3.081 66503
H(37) O(3) 2.656 54502
H(37) H(19) 3.199 54502
H(37) H(22) 3.110 64502
H(38) S(1) 3.032 64502
H(38) C(49) 3.420 64502
H(38) C(53) 3.278 66503
H(38) H(1) 3.200 64502
H(38) H(2) 3.498 64502
H(38) H(12) 3.250 64502
H(39) S(1) 3.508 64502
H(39) S(2) 3.493 65503
H(39) C(31) 3.499 54502
H(39) H(20) 3.576 45404
H(39) H(27) 2.999 54502
H(39) H(32) 3.354 54404
H(40) N(3) 3.168 54502
H(40) C(13) 3.279 54502
H(40) C(14) 3.288 54502
H(40) C(15) 3.158 54502
H(40) C(16) 3.006 54502
H(40) C(17) 3.007 54502
H(40) H(14) 3.447 54502
H(40) H(15) 3.448 54502
H(41) O(1) 3.276 64502
H(41) O(3) 3.009 54502
H(41) C(15) 3.412 54502
H(41) C(16) 2.911 54502
H(41) C(17) 3.578 54502
H(41) H(2) 3.563 64502
H(41) H(14) 2.641 54502
H(42) O(2) 3.262 44501
H(42) N(5) 3.086 54502
H(42) N(9) 3.004 54502
H(42) C(28) 3.063 54502
H(42) C(29) 2.571 54502
H(42) C(49) 3.006 54502
H(42) H(25) 3.276 54502
H(42) H(26) 2.469 54502
H(43) S(1) 3.509 54502
H(43) O(2) 2.918 44501
H(43) O(4) 2.581 45404
H(43) C(12) 3.131 44501
H(43) C(21) 3.469 45404
H(43) C(24) 3.213 45404
H(43) C(49) 3.535 54502
H(43) H(10) 2.499 44501
H(43) H(18) 3.265 45404
H(43) H(20) 3.034 45404
H(43) H(21) 3.375 45404
H(44) O(4) 3.486 45404
H(44) C(13) 3.475 54502
H(44) H(12) 3.567 54502
H(44) H(20) 3.277 45404

loop_
_geom_torsion_atom_site_label_1
_geom_torsion_atom_site_label_2
_geom_torsion_atom_site_label_3
_geom_torsion_atom_site_label_4
_geom_torsion
_geom_torsion_site_symmetry_4
N(1) Co(1) N(3) C(13) -60.0(3) .
N(1) Co(1) N(3) C(17) 116.2(3) .
N(3) Co(1) N(1) C(1) 108.2(3) .
N(3) Co(1) N(1) C(5) -73.1(3) .
N(1) Co(1) N(7) C(37) 67.5(3) .
N(1) Co(1) N(7) C(41) -118.6(3) .
N(7) Co(1) N(1) C(1) -71.0(3) .
N(7) Co(1) N(1) C(5) 107.6(3) .
N(1) Co(1) N(9) C(49) 62.7(13) .
N(9) Co(1) N(1) C(1) 18.2(3) .
N(9) Co(1) N(1) C(5) -163.2(3) .
N(10) Co(1) N(1) C(1) -162.0(3) .
N(10) Co(1) N(1) C(5) 16.6(3) .
N(3) Co(1) N(5) C(25) 69.5(3) .
N(3) Co(1) N(5) C(29) -107.4(3) .
N(5) Co(1) N(3) C(13) 120.3(3) .
N(5) Co(1) N(3) C(17) -63.6(3) .
N(3) Co(1) N(9) C(49) -23.4(13) .
N(9) Co(1) N(3) C(13) 30.3(3) .
N(9) Co(1) N(3) C(17) -153.6(3) .
N(10) Co(1) N(3) C(13) -149.4(3) .
N(10) Co(1) N(3) C(17) 26.7(3) .
N(5) Co(1) N(7) C(37) -112.8(3) .
N(5) Co(1) N(7) C(41) 61.1(3) .
N(7) Co(1) N(5) C(25) -111.2(3) .
N(7) Co(1) N(5) C(29) 71.8(3) .
N(5) Co(1) N(9) C(49) -116.7(13) .
N(9) Co(1) N(5) C(25) 159.6(3) .
N(9) Co(1) N(5) C(29) -17.3(3) .
N(10) Co(1) N(5) C(25) -20.2(3) .
N(10) Co(1) N(5) C(29) 162.9(3) .
N(7) Co(1) N(9) C(49) 156.1(13) .
N(9) Co(1) N(7) C(37) -22.8(3) .
N(9) Co(1) N(7) C(41) 151.1(3) .
N(10) Co(1) N(7) C(37) 157.0(3) .
N(10) Co(1) N(7) C(41) -29.1(3) .
C(12) O(2) C(9) C(8) 111.1(5) .
C(12) O(2) C(9) C(10) -73.3(6) .
C(24) O(4) C(21) C(20) -9.7(7) .
C(24) O(4) C(21) C(22) 170.4(5) .
C(36) O(6) C(33) C(32) 176.6(4) .
C(36) O(6) C(33) C(34) -3.6(7) .
C(48) O(8) C(45) C(44) -172.5(5) .
C(48) O(8) C(45) C(46) 8.1(7) .
Co(1) N(1) C(1) C(2) 179.0(3) .
Co(1) N(1) C(5) C(4) -179.7(3) .
C(1) N(1) C(5) C(4) -1.0(7) .
C(5) N(1) C(1) C(2) 0.3(5) .
O(1) N(2) C(3) C(2) 14.3(6) .
O(1) N(2) C(3) C(4) -163.9(4) .
O(1) N(2) C(6) C(7) 29.3(6) .
O(1) N(2) C(6) C(11) -145.2(4) .
C(3) N(2) C(6) C(7) -147.3(4) .
C(3) N(2) C(6) C(11) 38.2(7) .
C(6) N(2) C(3) C(2) -169.1(4) .
C(6) N(2) C(3) C(4) 12.7(7) .
Co(1) N(3) C(13) C(14) 177.3(3) .
Co(1) N(3) C(17) C(16) -176.7(3) .
C(13) N(3) C(17) C(16) -0.5(6) .
C(17) N(3) C(13) C(14) 1.0(7) .
O(3) N(4) C(15) C(14) -151.7(4) .
O(3) N(4) C(15) C(16) 26.7(6) .
O(3) N(4) C(18) C(19) -151.4(4) .
O(3) N(4) C(18) C(23) 24.4(7) .
C(15) N(4) C(18) C(19) 28.8(7) .
C(15) N(4) C(18) C(23) -155.5(4) .
C(18) N(4) C(15) C(14) 28.2(7) .
C(18) N(4) C(15) C(16) -153.4(4) .
Co(1) N(5) C(25) C(26) -176.8(3) .
Co(1) N(5) C(29) C(28) 176.0(3) .
C(25) N(5) C(29) C(28) -1.1(7) .
C(29) N(5) C(25) C(26) 0.3(5) .
O(5) N(6) C(27) C(26) -8.5(6) .
O(5) N(6) C(27) C(28) 171.0(4) .
O(5) N(6) C(30) C(31) -39.1(6) .
O(5) N(6) C(30) C(35) 136.3(4) .
C(27) N(6) C(30) C(31) 134.8(4) .
C(27) N(6) C(30) C(35) -49.8(7) .
C(30) N(6) C(27) C(26) 177.7(4) .
C(30) N(6) C(27) C(28) -2.8(7) .
Co(1) N(7) C(37) C(38) 174.4(3) .
Co(1) N(7) C(41) C(40) -173.8(3) .
C(37) N(7) C(41) C(40) 0.5(6) .
C(41) N(7) C(37) C(38) 0.3(6) .
O(7) N(8) C(39) C(38) -26.6(6) .
O(7) N(8) C(39) C(40) 150.3(4) .
O(7) N(8) C(42) C(43) -24.9(7) .
O(7) N(8) C(42) C(47) 153.5(5) .
C(39) N(8) C(42) C(43) 159.5(5) .
C(39) N(8) C(42) C(47) -22.1(7) .
C(42) N(8) C(39) C(38) 149.1(5) .
C(42) N(8) C(39) C(40) -33.9(7) .
N(1) C(1) C(2) C(3) 0.3(6) .
C(1) C(2) C(3) N(2) -178.6(4) .
C(1) C(2) C(3) C(4) -0.2(5) .
N(2) C(3) C(4) C(5) 177.8(4) .
C(2) C(3) C(4) C(5) -0.4(6) .
C(3) C(4) C(5) N(1) 1.1(7) .
N(2) C(6) C(7) C(8) -176.5(4) .
N(2) C(6) C(11) C(10) 176.5(4) .
C(7) C(6) C(11) C(10) 2.2(7) .
C(11) C(6) C(7) C(8) -1.9(7) .
C(6) C(7) C(8) C(9) 1.3(7) .
C(7) C(8) C(9) O(2) 174.5(4) .
C(7) C(8) C(9) C(10) -1.1(7) .
O(2) C(9) C(10) C(11) -174.1(4) .
C(8) C(9) C(10) C(11) 1.4(7) .
C(9) C(10) C(11) C(6) -1.9(7) .
N(3) C(13) C(14) C(15) -1.4(7) .
C(13) C(14) C(15) N(4) 179.6(4) .
C(13) C(14) C(15) C(16) 1.3(7) .
N(4) C(15) C(16) C(17) -179.2(4) .
C(14) C(15) C(16) C(17) -0.8(7) .
C(15) C(16) C(17) N(3) 0.5(7) .
N(4) C(18) C(19) C(20) 179.9(3) .
N(4) C(18) C(23) C(22) -179.3(5) .
C(19) C(18) C(23) C(22) -3.5(8) .
C(23) C(18) C(19) C(20) 4.1(7) .
C(18) C(19) C(20) C(21) -1.1(7) .
C(19) C(20) C(21) O(4) 177.7(4) .
C(19) C(20) C(21) C(22) -2.5(7) .
O(4) C(21) C(22) C(23) -177.0(5) .
C(20) C(21) C(22) C(23) 3.1(8) .
C(21) C(22) C(23) C(18) -0.1(6) .
N(5) C(25) C(26) C(27) 1.5(7) .
C(25) C(26) C(27) N(6) 177.0(4) .
C(25) C(26) C(27) C(28) -2.4(6) .
N(6) C(27) C(28) C(29) -177.7(4) .
C(26) C(27) C(28) C(29) 1.7(6) .
C(27) C(28) C(29) N(5) 0.1(6) .
N(6) C(30) C(31) C(32) 175.5(4) .
N(6) C(30) C(35) C(34) -175.7(4) .
C(31) C(30) C(35) C(34) -0.6(7) .
C(35) C(30) C(31) C(32) 0.1(5) .
C(30) C(31) C(32) C(33) -0.1(5) .
C(31) C(32) C(33) O(6) -179.6(4) .
C(31) C(32) C(33) C(34) 0.6(7) .
O(6) C(33) C(34) C(35) 179.1(4) .
C(32) C(33) C(34) C(35) -1.1(7) .
C(33) C(34) C(35) C(30) 1.0(7) .
N(7) C(37) C(38) C(39) -1.9(7) .
C(37) C(38) C(39) N(8) 179.6(4) .
C(37) C(38) C(39) C(40) 2.5(7) .
N(8) C(39) C(40) C(41) -178.8(4) .
C(38) C(39) C(40) C(41) -1.8(7) .
C(39) C(40) C(41) N(7) 0.2(6) .
N(8) C(42) C(43) C(44) 178.8(5) .
N(8) C(42) C(47) C(46) -178.4(4) .
C(43) C(42) C(47) C(46) -0.1(6) .
C(47) C(42) C(43) C(44) 0.4(7) .
C(42) C(43) C(44) C(45) 0.8(8) .
C(43) C(44) C(45) O(8) 178.4(5) .
C(43) C(44) C(45) C(46) -2.2(8) .
O(8) C(45) C(46) C(47) -178.2(4) .
C(44) C(45) C(46) C(47) 2.5(7) .
C(45) C(46) C(47) C(42) -1.4(7) .
O(9) C(51) C(52) C(52) 178.3(15) 57503
